data_7111489
loop_
_publ_author_name
'Maji, Tapas Kumar'
'Kaneko, Wakako'
'Ohba, Masaaki'
'Kitagawa, Susumu'

_publ_section_title
;
 Diversity in magnetic properties of 3D isomorphous networks of Co(ii) and
 Mn(ii) constructed by napthalene-1,4-dicarboxylate
;
_journal_issue 36
_journal_name_full 'Chemical Communications'
_journal_page_first 4613
_journal_page_last 4615
_journal_paper_doi 10.1039/b507953e
_journal_year 2005
_chemical_formula_moiety 'C12 H6 Co O4 '
_chemical_formula_sum 'C12 H6 Co O4'
_chemical_formula_weight 273.11
_space_group_IT_number 14
_symmetry_cell_setting monoclinic
_symmetry_Int_Tables_number 14
_symmetry_space_group_name_Hall '-P 2yn'
_symmetry_space_group_name_H-M 'P 1 21/n 1'
_audit_creation_date 'Fri Jun 11 14:54:04 2004'
_audit_creation_method 'by teXsan'
_cell_angle_alpha 90
_cell_angle_beta 90.46(6)
_cell_angle_gamma 90
_cell_formula_units_Z 4
_cell_length_a 4.728(5)
_cell_length_b 14.84(2)
_cell_length_c 13.48(3)
_cell_measurement_reflns_used 78
_cell_measurement_temperature 223.2
_cell_measurement_theta_max 27.5
_cell_measurement_theta_min 3.0
_cell_volume 946(3)
_computing_cell_refinement CRYSTALCLEAR
_computing_data_collection CRYSTALCLEAR
_computing_data_reduction 'teXsan Ver. 1.11'
_computing_publication_material 'teXsan Ver. 1.11'
_computing_structure_refinement 'teXsan Ver. 1.10'
_computing_structure_solution SIR97
_diffrn_detector_area_resol_mean 14.71
_diffrn_measured_fraction_theta_full 0.9856
_diffrn_measured_fraction_theta_max 0.9856
_diffrn_measurement_device_type 'Rigaku/MSC Mercury CCD'
_diffrn_measurement_method \w
_diffrn_radiation_type 'Mo K\a'
_diffrn_radiation_wavelength 0.7107
_diffrn_reflns_av_R_equivalents 0.029
_diffrn_reflns_limit_h_max 5
_diffrn_reflns_limit_h_min -6
_diffrn_reflns_limit_k_max 19
_diffrn_reflns_limit_k_min -19
_diffrn_reflns_limit_l_max 17
_diffrn_reflns_limit_l_min -17
_diffrn_reflns_number 9938
_diffrn_reflns_theta_full 27.45
_diffrn_reflns_theta_max 27.45
_exptl_absorpt_coefficient_mu 1.811
_exptl_absorpt_correction_T_max 0.696
_exptl_absorpt_correction_T_min 0.551
_exptl_absorpt_correction_type empirical
_exptl_absorpt_process_details REQABA
_exptl_crystal_colour Violet
_exptl_crystal_density_diffrn 1.917
_exptl_crystal_density_method 'not measured'
_exptl_crystal_description Prism
_exptl_crystal_size_max 0.200
_exptl_crystal_size_mid 0.200
_exptl_crystal_size_min 0.200
_refine_diff_density_max 0.66
_refine_diff_density_min -0.42
_refine_ls_extinction_method none
_refine_ls_goodness_of_fit_ref 1.079
_refine_ls_hydrogen_treatment noref
_refine_ls_number_parameters 154
_refine_ls_number_reflns 1661
_refine_ls_R_factor_gt 0.0253
_refine_ls_shift/su_max 0.0015
_refine_ls_structure_factor_coef F
_refine_ls_weighting_details 'w = 1/[\s^2^(Fo) + 0.00063|Fo|^2^]'
_refine_ls_weighting_scheme calc
_refine_ls_wR_factor_ref 0.0417
_reflns_number_gt 1661
_reflns_number_total 2128
_reflns_threshold_expression F^2^>2.0\s(F^2^)
_cod_data_source_file b507953esup1.cif
_cod_data_source_block Co_g
_cod_original_cell_volume 946.0(2)
_cod_original_formula_sum 'C12 H6 Co O4 '
_cod_database_code 7111489

loop_
_symmetry_equiv_pos_as_xyz
x,y,z
1/2-x,1/2+y,1/2-z
-x,-y,-z
1/2+x,1/2-y,1/2+z

loop_
_atom_site_label
_atom_site_type_symbol
_atom_site_fract_x
_atom_site_fract_y
_atom_site_fract_z
_atom_site_U_iso_or_equiv
_atom_site_adp_type
_atom_site_occupancy
_atom_site_calc_flag
Co(1) Co 0.24954(4) 0.44309(2) 0.50083(2) 0.01184(9) Uani 1.00 d
O(1) O 0.6272(3) 0.44585(8) 0.59006(10) 0.0130(3) Uani 1.00 d
O(2) O 1.0210(3) 0.36152(9) 0.59105(9) 0.0165(3) Uani 1.00 d
O(3) O 0.4847(3) 0.36613(9) 0.40866(10) 0.0172(3) Uani 1.00 d
O(4) O 0.8829(3) 0.44781(8) 0.40696(10) 0.0128(3) Uani 1.00 d
C(1) C 0.7745(4) 0.3790(1) 0.6202(1) 0.0129(4) Uani 1.00 d
C(2) C 0.6442(4) 0.3159(1) 0.6942(1) 0.0145(4) Uani 1.00 d
C(3) C 0.6846(4) 0.2252(1) 0.6825(1) 0.0181(4) Uani 1.00 d
C(4) C 0.5519(4) 0.1629(1) 0.7451(1) 0.0181(5) Uani 1.00 d
C(5) C 0.3768(4) 0.1915(1) 0.8200(1) 0.0139(4) Uani 1.00 d
C(6) C 0.3400(4) 0.2856(1) 0.8376(1) 0.0167(4) Uani 1.00 d
C(7) C 0.4769(4) 0.3491(1) 0.7747(1) 0.0164(4) Uani 1.00 d
C(8) C 0.1854(5) 0.3192(1) 0.9199(2) 0.0287(5) Uani 1.00 d
C(9) C 0.1778(6) 0.4090(2) 0.9404(2) 0.0383(7) Uani 1.00 d
C(10) C 0.3166(5) 0.4713(2) 0.8798(2) 0.0337(6) Uani 1.00 d
C(11) C 0.4592(5) 0.4423(1) 0.7979(2) 0.0245(5) Uani 1.00 d
C(12) C 0.7371(4) 0.3784(1) 0.3832(1) 0.0130(4) Uani 1.00 d
H(1) H 0.8043 0.2041 0.6312 0.0217 Uiso 1.00 calc
H(2) H 0.5831 0.1003 0.7357 0.0217 Uiso 1.00 calc
H(3) H 0.0860 0.2783 0.9612 0.0345 Uiso 1.00 calc
H(4) H 0.0770 0.4297 0.9967 0.0459 Uiso 1.00 calc
H(5) H 0.3117 0.5337 0.8955 0.0404 Uiso 1.00 calc
H(6) H 0.5476 0.4851 0.7558 0.0294 Uiso 1.00 calc

loop_
_atom_site_aniso_label
_atom_site_aniso_U_11
_atom_site_aniso_U_22
_atom_site_aniso_U_33
_atom_site_aniso_U_12
_atom_site_aniso_U_13
_atom_site_aniso_U_23
Co(1) 0.0116(2) 0.0100(2) 0.0140(2) 0.00009(8) 0.0037(1) 0.00008(8)
O(1) 0.0125(7) 0.0129(7) 0.0136(6) -0.0005(4) 0.0020(5) 0.0022(4)
O(2) 0.0142(6) 0.0157(7) 0.0197(6) 0.0000(5) 0.0051(5) 0.0047(5)
O(3) 0.0133(6) 0.0171(7) 0.0213(6) 0.0005(5) 0.0035(5) -0.0056(5)
O(4) 0.0127(7) 0.0120(7) 0.0138(6) 0.0014(4) 0.0015(5) -0.0029(4)
C(1) 0.0150(8) 0.0112(8) 0.0127(7) -0.0020(6) 0.0006(6) 0.0002(6)
C(2) 0.0133(8) 0.0158(9) 0.0146(8) -0.0012(7) 0.0023(6) 0.0041(7)
C(3) 0.0188(9) 0.0174(9) 0.0181(8) 0.0011(7) 0.0053(7) 0.0027(7)
C(4) 0.0215(10) 0.0135(9) 0.0193(9) 0.0029(7) 0.0046(7) 0.0027(7)
C(5) 0.0122(8) 0.0136(9) 0.0160(8) 0.0001(6) 0.0021(6) 0.0041(7)
C(6) 0.0177(9) 0.0158(9) 0.0167(8) 0.0007(7) 0.0029(7) 0.0035(7)
C(7) 0.0178(9) 0.0160(9) 0.0155(8) 0.0003(7) 0.0030(7) 0.0029(7)
C(8) 0.040(1) 0.021(1) 0.0249(10) 0.0006(9) 0.0160(9) 0.0040(8)
C(9) 0.060(2) 0.024(1) 0.031(1) 0.005(1) 0.025(1) -0.0015(9)
C(10) 0.055(1) 0.0166(10) 0.030(1) 0.001(1) 0.015(1) -0.0012(9)
C(11) 0.035(1) 0.016(1) 0.0220(9) -0.0028(8) 0.0057(9) 0.0027(7)
C(12) 0.0145(8) 0.0128(9) 0.0117(7) 0.0014(6) 0.0007(6) -0.0017(6)

loop_
_atom_type_symbol
_atom_type_description
_atom_type_scat_dispersion_real
_atom_type_scat_dispersion_imag
_atom_type_scat_source
C C 0.003 0.002
;International Tables for Crystallography
(1992, Vol. C, Tables 4.2.6.8 and 6.1.1.1)
;
H H 0.000 0.000
;International Tables for Crystallography
(1992, Vol. C, Table 6.1.1.2)
;
O O 0.011 0.006
;International Tables for Crystallography
(1992, Vol. C, Tables 4.2.6.8 and 6.1.1.1)
;
Co Co 0.349 0.972
;International Tables for Crystallography
(1992, Vol. C, Tables 4.2.6.8 and 6.1.1.1)
;

loop_
_geom_angle_atom_site_label_1
_geom_angle_atom_site_label_2
_geom_angle_atom_site_label_3
_geom_angle
_geom_angle_site_symmetry_1
_geom_angle_site_symmetry_3
_geom_angle_publ_flag
O(1) Co(1) O(1) 94.42(6) . 3_666 yes
O(1) Co(1) O(2) 96.89(7) . 1_455 yes
O(1) Co(1) O(3) 84.04(7) . . yes
O(1) Co(1) O(4) 176.32(4) . 1_455 yes
O(1) Co(1) O(4) 84.60(6) . 3_666 yes
O(1) Co(1) O(2) 161.93(6) 3_666 1_455 yes
O(1) Co(1) O(3) 85.98(5) 3_666 . yes
O(1) Co(1) O(4) 81.90(6) 3_666 1_455 yes
O(1) Co(1) O(4) 80.30(6) 3_666 3_666 yes
O(2) Co(1) O(3) 109.14(7) 1_455 . yes
O(2) Co(1) O(4) 86.63(7) 1_455 1_455 yes
O(2) Co(1) O(4) 86.78(5) 1_455 3_666 yes
O(3) Co(1) O(4) 95.85(7) . 1_455 yes
O(3) Co(1) O(4) 161.43(6) . 3_666 yes
O(4) Co(1) O(4) 94.55(6) 1_455 3_666 yes
Co(1) O(1) Co(1) 85.58(6) . 3_666 yes
Co(1) O(1) C(1) 127.8(1) . . yes
Co(1) O(1) C(1) 129.2(1) 3_666 . yes
Co(1) O(2) C(1) 124.2(1) 1_655 . yes
Co(1) O(3) C(12) 127.7(1) . . yes
Co(1) O(4) Co(1) 85.45(6) 1_655 3_666 yes
Co(1) O(4) C(12) 123.7(1) 1_655 . yes
Co(1) O(4) C(12) 126.6(1) 3_666 . yes
O(1) C(1) O(2) 124.3(2) . . yes
O(1) C(1) C(2) 118.0(2) . . yes
O(2) C(1) C(2) 117.7(2) . . yes
C(1) C(2) C(3) 118.5(2) . . yes
C(1) C(2) C(7) 121.3(2) . . yes
C(3) C(2) C(7) 120.2(2) . . yes
C(2) C(3) C(4) 121.0(2) . . yes
C(3) C(4) C(5) 120.8(2) . . yes
C(4) C(5) C(6) 119.9(2) . . yes
C(4) C(5) C(12) 118.2(2) . 4_455 yes
C(6) C(5) C(12) 121.9(1) . 4_455 yes
C(5) C(6) C(7) 119.4(2) . . yes
C(5) C(6) C(8) 122.4(2) . . yes
C(7) C(6) C(8) 118.0(2) . . yes
C(2) C(7) C(6) 118.6(2) . . yes
C(2) C(7) C(11) 122.3(2) . . yes
C(6) C(7) C(11) 119.0(2) . . yes
C(6) C(8) C(9) 121.0(2) . . yes
C(8) C(9) C(10) 121.0(2) . . yes
C(9) C(10) C(11) 119.9(2) . . yes
C(7) C(11) C(10) 121.0(2) . . yes
O(3) C(12) O(4) 124.0(2) . . yes
O(3) C(12) C(5) 118.5(2) . 4_554 yes
O(4) C(12) C(5) 117.4(2) . 4_554 yes

loop_
_geom_bond_atom_site_label_1
_geom_bond_atom_site_label_2
_geom_bond_distance
_geom_bond_site_symmetry_2
_geom_bond_publ_flag
Co(1) O(1) 2.145(2) . yes
Co(1) O(1) 2.138(1) 3_666 yes
Co(1) O(2) 2.033(1) 1_455 yes
Co(1) O(3) 2.026(1) . yes
Co(1) O(4) 2.139(2) 1_455 yes
Co(1) O(4) 2.138(1) 3_666 yes
O(1) C(1) 1.278(2) . yes
O(2) C(1) 1.260(2) . yes
O(3) C(12) 1.258(2) . yes
O(4) C(12) 1.278(2) . yes
C(1) C(2) 1.503(2) . yes
C(2) C(3) 1.370(3) . yes
C(2) C(7) 1.435(2) . yes
C(3) C(4) 1.403(3) . yes
C(4) C(5) 1.378(2) . yes
C(5) C(6) 1.427(2) . yes
C(5) C(12) 1.500(2) 4_455 yes
C(6) C(7) 1.426(2) . yes
C(6) C(8) 1.424(3) . yes
C(7) C(11) 1.421(3) . yes
C(8) C(9) 1.362(3) . yes
C(9) C(10) 1.401(3) . yes
C(10) C(11) 1.368(3) . yes

loop_
_geom_torsion_atom_site_label_1
_geom_torsion_atom_site_label_2
_geom_torsion_atom_site_label_3
_geom_torsion_atom_site_label_4
_geom_torsion
_geom_torsion_site_symmetry_2
_geom_torsion_site_symmetry_3
_geom_torsion_site_symmetry_4
_geom_torsion_publ_flag
Co(1) O(1) Co(1) O(1) 0.0000(1) . 3_666 3_666 yes
Co(1) O(1) Co(1) O(2) -128.7(2) . 3_666 3_766 yes
Co(1) O(1) Co(1) O(3) 83.70(7) . 3_666 3_666 yes
Co(1) O(1) Co(1) O(4) -83.74(6) . 3_666 . yes
Co(1) O(1) Co(1) O(4) -179.81(4) . 3_666 3_766 yes
Co(1) O(1) C(1) O(2) 111.9(2) . . . yes
Co(1) O(1) C(1) C(2) -67.1(2) . . . yes
Co(1) O(1) Co(1) O(1) 0.0 3_666 3_666 . yes
Co(1) O(1) Co(1) O(2) 165.89(5) 3_666 3_666 3_766 yes
Co(1) O(1) Co(1) O(3) -85.48(5) 3_666 3_666 3_666 yes
Co(1) O(1) Co(1) O(4) 79.80(6) 3_666 3_666 . yes
Co(1) O(1) Co(1) O(4) 3.0(6) 3_666 3_666 3_766 yes
Co(1) O(1) C(1) O(2) 8.5(3) 3_666 3_666 3_666 yes
Co(1) O(1) C(1) C(2) -172.5(1) 3_666 3_666 3_666 yes
Co(1) O(3) C(12) O(4) -5.5(3) . . . yes
Co(1) O(3) C(12) C(5) 175.3(1) . . 4_554 yes
Co(1) O(4) Co(1) O(1) -176.40(4) 1_455 3_566 3_566 yes
Co(1) O(4) Co(1) O(3) -123.9(2) 1_455 3_566 3_566 yes
Co(1) O(4) Co(1) O(1) 76.5(6) 3_666 3_566 3_566 yes
Co(1) O(4) Co(1) O(3) 164.60(5) 3_666 3_566 3_566 yes
Co(1) O(4) C(12) O(3) -2.8(3) 3_666 3_666 3_666 yes
O(1) Co(1) O(1) Co(1) 0.0 . 3_666 3_666 yes
O(1) Co(1) O(1) C(1) -136.9(2) . 3_666 3_666 yes
O(1) Co(1) O(3) C(12) -43.2(2) . . . yes
O(1) Co(1) O(4) C(12) 47.1(1) . 3_666 3_666 yes
O(1) Co(1) O(1) Co(1) 0.0000(1) 3_666 3_666 . yes
O(1) Co(1) O(1) C(1) 137.9(2) 3_666 3_666 3_666 yes
O(1) Co(1) O(2) C(1) -1.0(3) 3_666 3_766 3_766 yes
O(1) Co(1) O(3) C(12) -51.7(2) 3_666 3_666 3_666 yes
O(1) Co(1) O(4) C(12) 48.4(1) 3_666 . . yes
O(1) Co(1) O(4) C(12) -148.8(1) 3_666 3_766 3_766 yes
O(1) C(1) C(2) C(3) 138.3(2) . . . yes
O(1) C(1) C(2) C(7) -40.7(2) . . . yes
O(2) Co(1) O(1) C(1) -8.2(3) 1_655 3_766 3_766 yes
O(2) Co(1) O(4) C(12) -45.2(1) 1_655 . . yes
O(2) Co(1) O(4) C(12) 144.3(1) 1_655 3_766 3_766 yes
O(2) C(1) C(2) C(3) -40.7(2) . . . yes
O(2) C(1) C(2) C(7) 140.3(2) . . . yes
O(3) Co(1) O(1) C(1) -52.4(1) . . . yes
O(3) Co(1) O(1) C(1) 139.4(2) . 3_666 3_666 yes
O(3) Co(1) O(4) C(12) -5.4(3) . 3_666 3_666 yes
O(4) Co(1) O(1) C(1) 42.9(2) 1_655 3_766 3_766 yes
O(4) Co(1) O(2) C(1) -49.5(1) 1_655 . . yes
O(4) Co(1) O(4) C(12) -129.3(2) 1_655 3_766 3_766 yes
O(4) Co(1) O(1) C(1) 53.1(1) 3_666 . . yes
O(4) Co(1) O(1) C(1) -142.3(1) 3_666 3_666 3_666 yes
O(4) Co(1) O(2) C(1) -45.3(1) 3_666 3_766 3_766 yes
O(4) Co(1) O(3) C(12) -9.4(3) 3_666 3_666 3_666 yes
O(4) Co(1) O(4) C(12) 131.7(1) 3_666 3_766 3_766 yes
C(1) C(2) C(3) C(4) -175.5(2) . . . yes
C(1) C(2) C(7) C(6) 175.0(2) . . . yes
C(1) C(2) C(7) C(11) -9.5(3) . . . yes
C(2) C(3) C(4) C(5) 0.1(3) . . . yes
C(2) C(7) C(6) C(5) 1.1(3) . . . yes
C(2) C(7) C(6) C(8) 177.1(2) . . . yes
C(2) C(7) C(11) C(10) -174.7(2) . . . yes
C(3) C(2) C(7) C(6) -4.0(3) . . . yes
C(3) C(2) C(7) C(11) 171.5(2) . . . yes
C(3) C(4) C(5) C(6) -3.1(3) . . . yes
C(3) C(4) C(5) C(12) 178.9(2) . . 4_455 yes
C(4) C(3) C(2) C(7) 3.5(3) . . . yes
C(4) C(5) C(6) C(7) 2.4(3) . . . yes
C(4) C(5) C(6) C(8) -173.5(2) . . . yes
C(5) C(6) C(7) C(11) -174.6(2) . . . yes
C(5) C(6) C(8) C(9) 173.3(2) . . . yes
C(6) C(7) C(11) C(10) 0.8(3) . . . yes
C(6) C(8) C(9) C(10) 1.5(4) . . . yes
C(7) C(6) C(5) C(12) -179.7(2) . . 4_455 yes
C(7) C(6) C(8) C(9) -2.6(3) . . . yes
C(7) C(11) C(10) C(9) -2.0(4) . . . yes
C(8) C(6) C(5) C(12) 4.5(3) . . 4_455 yes
C(8) C(6) C(7) C(11) 1.5(3) . . . yes
C(8) C(9) C(10) C(11) 0.9(4) . . . yes
C(8) C(9) C(10) C(11) 0.9(4) . . . yes
